data_4501150
loop_
_publ_author_name
'Roy, Xavier'
'Chong, Jonathan H.'
'Patrick, Brian O.'
'MacLachlan, Mark J.'

_publ_section_title
;
 Molecular Scaffolding of Prussian Blue Analogues Using a
 Phenanthroline-Extended Triptycene Ligand
;
_journal_issue 10
_journal_name_full 'Crystal Growth &amp; Design'
_journal_page_first 4551
_journal_paper_doi 10.1021/cg200788f
_journal_volume 11
_journal_year 2011
_chemical_formula_sum 'C128 H72 Cl4 Cu4 N16 O'
_chemical_formula_weight 2245.98
_chemical_name_systematic
;
 ?
;
_space_group_IT_number 15
_symmetry_cell_setting monoclinic
_symmetry_space_group_name_Hall '-C 2yc'
_symmetry_space_group_name_H-M 'C 1 2/c 1'
_atom_sites_solution_hydrogens geom
_atom_sites_solution_primary direct
_atom_sites_solution_secondary difmap
_audit_creation_method SHELXL-97
_cell_angle_alpha 90.00
_cell_angle_beta 102.6170(10)
_cell_angle_gamma 90.00
_cell_formula_units_Z 8
_cell_length_a 88.779(12)
_cell_length_b 8.2340(11)
_cell_length_c 27.418(4)
_cell_measurement_reflns_used 4344
_cell_measurement_temperature 150(2)
_cell_measurement_theta_max 24.55
_cell_measurement_theta_min 6.06
_cell_volume 19559(5)
_computing_structure_refinement 'SHELXL-97 (Sheldrick, 2008)'
_diffrn_ambient_temperature 150(2)
_diffrn_measured_fraction_theta_full 0.982
_diffrn_measured_fraction_theta_max 0.982
_diffrn_measurement_device_type 'Bruker D8 APEX II CCD'
_diffrn_measurement_method 'area detector'
_diffrn_radiation_monochromator graphite
_diffrn_radiation_source 'fine-focus sealed tube'
_diffrn_radiation_wavelength 0.77490
_diffrn_reflns_av_R_equivalents 0.1037
_diffrn_reflns_av_sigmaI/netI 0.0755
_diffrn_reflns_limit_h_max 94
_diffrn_reflns_limit_h_min -94
_diffrn_reflns_limit_k_max 8
_diffrn_reflns_limit_k_min -8
_diffrn_reflns_limit_l_max 29
_diffrn_reflns_limit_l_min -29
_diffrn_reflns_number 63492
_diffrn_reflns_theta_full 24.60
_diffrn_reflns_theta_max 24.60
_diffrn_reflns_theta_min 6.01
_exptl_absorpt_coefficient_mu 1.305
_exptl_absorpt_correction_T_max 0.987
_exptl_absorpt_correction_T_min 0.779
_exptl_absorpt_correction_type multi-scan
_exptl_crystal_colour black
_exptl_crystal_density_diffrn 1.525
_exptl_crystal_density_method 'not measured'
_exptl_crystal_description needle
_exptl_crystal_F_000 9152
_exptl_crystal_size_max 0.24
_exptl_crystal_size_mid 0.03
_exptl_crystal_size_min 0.01
_refine_diff_density_max 2.209
_refine_diff_density_min -1.065
_refine_diff_density_rms 0.068
_refine_ls_extinction_method none
_refine_ls_goodness_of_fit_ref 0.994
_refine_ls_hydrogen_treatment constr
_refine_ls_matrix_type full
_refine_ls_number_parameters 1406
_refine_ls_number_reflns 12459
_refine_ls_number_restraints 2013
_refine_ls_restrained_S_all 0.918
_refine_ls_R_factor_all 0.0902
_refine_ls_R_factor_gt 0.0526
_refine_ls_shift/su_max 0.068
_refine_ls_shift/su_mean 0.002
_refine_ls_structure_factor_coef Fsqd
_refine_ls_weighting_details 'calc w=1/[\s^2^(Fo^2^)+(0.0556P)^2^+77.7886P] where P=(Fo^2^+2Fc^2^)/3'
_refine_ls_weighting_scheme calc
_refine_ls_wR_factor_gt 0.1192
_refine_ls_wR_factor_ref 0.1390
_reflns_number_gt 8432
_reflns_number_total 12459
_reflns_threshold_expression >2\s(I)
_cod_data_source_file cg200788f_si_002.cif
_cod_data_source_block compound_8
_cod_original_sg_symbol_H-M 'C 2/c'
_cod_database_code 4501150

loop_
_symmetry_equiv_pos_as_xyz
'x, y, z'
'-x, y, -z+1/2'
'x+1/2, y+1/2, z'
'-x+1/2, y+1/2, -z+1/2'
'-x, -y, -z'
'x, -y, z-1/2'
'-x+1/2, -y+1/2, -z'
'x+1/2, -y+1/2, z-1/2'

loop_
_atom_site_label
_atom_site_type_symbol
_atom_site_fract_x
_atom_site_fract_y
_atom_site_fract_z
_atom_site_U_iso_or_equiv
_atom_site_adp_type
_atom_site_occupancy
_atom_site_symmetry_multiplicity
_atom_site_calc_flag
_atom_site_refinement_flags
_atom_site_disorder_assembly
_atom_site_disorder_group
C1 C 0.47326(6) 1.5275(6) 0.75495(19) 0.0312(12) Uani 1 1 d U . .
H1 H 0.4664 1.6003 0.7341 0.037 Uiso 1 1 calc R . .
C2 C 0.48598(6) 1.5875(6) 0.78914(19) 0.0345(13) Uani 1 1 d U . .
H2 H 0.4876 1.7014 0.7925 0.041 Uiso 1 1 calc R . .
C3 C 0.49625(6) 1.4829(6) 0.81805(19) 0.0343(12) Uani 1 1 d U . .
H3 H 0.5050 1.5252 0.8408 0.041 Uiso 1 1 calc R . .
C4 C 0.49403(5) 1.3170(6) 0.81441(18) 0.0300(12) Uani 1 1 d U . .
H4 H 0.5012 1.2451 0.8342 0.036 Uiso 1 1 calc R . .
C5 C 0.48115(5) 1.2571(6) 0.78155(17) 0.0268(11) Uani 1 1 d U . .
C6 C 0.47060(5) 1.3631(6) 0.75129(17) 0.0258(11) Uani 1 1 d U . .
C7 C 0.48160(5) 0.9243(6) 0.69485(19) 0.0287(12) Uani 1 1 d U . .
H7 H 0.4884 0.8493 0.7149 0.034 Uiso 1 1 calc R . .
C8 C 0.47834(6) 0.9121(6) 0.6425(2) 0.0399(14) Uani 1 1 d U . .
H8 H 0.4830 0.8282 0.6270 0.048 Uiso 1 1 calc R . .
C9 C 0.46846(6) 1.0212(7) 0.6134(2) 0.0393(13) Uani 1 1 d U . .
H9 H 0.4665 1.0136 0.5780 0.047 Uiso 1 1 calc R . .
C10 C 0.46129(6) 1.1422(6) 0.63564(19) 0.0328(12) Uani 1 1 d U . .
H10 H 0.4543 1.2157 0.6156 0.039 Uiso 1 1 calc R . .
C11 C 0.46440(5) 1.1544(6) 0.68708(18) 0.0277(11) Uani 1 1 d U . .
C12 C 0.47479(5) 1.0465(6) 0.71676(18) 0.0274(11) Uani 1 1 d U . .
C13 C 0.47667(5) 1.0782(5) 0.77265(18) 0.0255(11) Uani 1 1 d U . .
H13 H 0.4842 1.0028 0.7938 0.031 Uiso 1 1 calc R . .
C14 C 0.45727(5) 1.2750(6) 0.71729(17) 0.0260(11) Uani 1 1 d U . .
H14 H 0.4498 1.3507 0.6959 0.031 Uiso 1 1 calc R . .
C15 C 0.44967(5) 1.1693(5) 0.75116(17) 0.0238(11) Uani 1 1 d U . .
C16 C 0.43448(5) 1.1656(5) 0.75178(17) 0.0235(11) Uani 1 1 d U . .
H16 H 0.4273 1.2321 0.7297 0.028 Uiso 1 1 calc R . .
C17 C 0.42936(5) 1.0600(6) 0.78624(17) 0.0248(11) Uani 1 1 d U . .
C18 C 0.44040(5) 0.9650(5) 0.82040(17) 0.0236(11) Uani 1 1 d U . .
C19 C 0.45613(5) 0.9668(6) 0.81703(17) 0.0246(11) Uani 1 1 d U . .
H19 H 0.4635 0.9006 0.8384 0.029 Uiso 1 1 calc R . .
C20 C 0.46046(5) 1.0647(5) 0.78273(17) 0.0228(11) Uani 1 1 d U . .
C21 C 0.42112(5) 0.8696(5) 0.85630(17) 0.0255(11) Uani 1 1 d U . .
C22 C 0.41620(5) 0.7661(5) 0.89322(17) 0.0253(11) Uani 1 1 d U . .
C23 C 0.42642(6) 0.6701(6) 0.92698(18) 0.0305(12) Uani 1 1 d U . .
H23 H 0.4371 0.6709 0.9271 0.037 Uiso 1 1 calc R . .
C24 C 0.42087(6) 0.5739(6) 0.96019(19) 0.0335(12) Uani 1 1 d U . .
H24 H 0.4277 0.5105 0.9843 0.040 Uiso 1 1 calc R . .
C25 C 0.40518(6) 0.5714(6) 0.95792(19) 0.0338(12) Uani 1 1 d U . .
H25 H 0.4014 0.5032 0.9806 0.041 Uiso 1 1 calc R . .
C26 C 0.40060(5) 0.7599(5) 0.89468(17) 0.0259(11) Uani 1 1 d U . .
C27 C 0.38938(5) 0.8634(6) 0.86146(17) 0.0279(12) Uani 1 1 d U . .
C28 C 0.36411(6) 0.9489(7) 0.83802(19) 0.0366(13) Uani 1 1 d U . .
H28 H 0.3538 0.9462 0.8420 0.044 Uiso 1 1 calc R . .
C29 C 0.36764(6) 1.0459(7) 0.80066(19) 0.0381(13) Uani 1 1 d U . .
H29 H 0.3598 1.1079 0.7798 0.046 Uiso 1 1 calc R . .
C30 C 0.38245(5) 1.0523(6) 0.79393(19) 0.0342(12) Uani 1 1 d U . .
H30 H 0.3850 1.1189 0.7685 0.041 Uiso 1 1 calc R . .
C31 C 0.39382(5) 0.9595(6) 0.82493(17) 0.0278(11) Uani 1 1 d U . .
C32 C 0.41006(5) 0.9625(5) 0.82200(17) 0.0239(11) Uani 1 1 d U . .
C33 C 0.29636(6) -0.3306(6) 1.12429(19) 0.0329(12) Uani 1 1 d U . .
H33 H 0.3032 -0.3216 1.1561 0.039 Uiso 1 1 calc R . .
C34 C 0.29239(6) -0.4827(6) 1.1029(2) 0.0390(13) Uani 1 1 d U . .
H34 H 0.2966 -0.5779 1.1203 0.047 Uiso 1 1 calc R . .
C35 C 0.28249(6) -0.4963(6) 1.0568(2) 0.0386(13) Uani 1 1 d U . .
H35 H 0.2797 -0.6007 1.0430 0.046 Uiso 1 1 calc R . .
C36 C 0.27650(6) -0.3574(6) 1.03042(19) 0.0328(12) Uani 1 1 d U . .
H36 H 0.2697 -0.3665 0.9986 0.039 Uiso 1 1 calc R . .
C37 C 0.28057(5) -0.2068(6) 1.05113(17) 0.0265(11) Uani 1 1 d U . .
C38 C 0.29017(5) -0.1934(5) 1.09854(16) 0.0231(11) Uani 1 1 d U . .
C39 C 0.27242(6) 0.1491(6) 1.14804(19) 0.0339(13) Uani 1 1 d U . .
H39 H 0.2788 0.1590 1.1805 0.041 Uiso 1 1 calc R . .
C40 C 0.25797(6) 0.2212(6) 1.1370(2) 0.0388(13) Uani 1 1 d U . .
H40 H 0.2544 0.2785 1.1623 0.047 Uiso 1 1 calc R . .
C41 C 0.24882(6) 0.2106(6) 1.0898(2) 0.0391(13) Uani 1 1 d U . .
H41 H 0.2391 0.2635 1.0825 0.047 Uiso 1 1 calc R . .
C42 C 0.25364(6) 0.1232(6) 1.0525(2) 0.0319(12) Uani 1 1 d U . .
H42 H 0.2472 0.1138 1.0201 0.038 Uiso 1 1 calc R . .
C43 C 0.26799(5) 0.0506(5) 1.06359(17) 0.0257(11) Uani 1 1 d U . .
C44 C 0.27735(5) 0.0626(5) 1.11126(18) 0.0254(11) Uani 1 1 d U . .
C45 C 0.29309(5) -0.0179(6) 1.11601(17) 0.0261(11) Uani 1 1 d U . .
H45 H 0.2998 -0.0088 1.1504 0.031 Uiso 1 1 calc R . .
C46 C 0.27558(5) -0.0432(6) 1.02721(17) 0.0267(11) Uani 1 1 d U . .
H46 H 0.2688 -0.0531 0.9931 0.032 Uiso 1 1 calc R . .
C47 C 0.29995(5) 0.0656(5) 1.07645(17) 0.0232(11) Uani 1 1 d U . .
C48 C 0.31319(5) 0.1523(5) 1.08493(17) 0.0251(11) Uani 1 1 d U . .
H48 H 0.3193 0.1631 1.1179 0.030 Uiso 1 1 calc R . .
C49 C 0.31793(5) 0.2268(5) 1.04424(17) 0.0227(11) Uani 1 1 d U . .
C50 C 0.30878(5) 0.2068(5) 0.99454(16) 0.0216(11) Uani 1 1 d U . .
C51 C 0.29482(5) 0.1167(5) 0.98743(17) 0.0255(11) Uani 1 1 d U . .
H51 H 0.2886 0.1036 0.9548 0.031 Uiso 1 1 calc R . .
C52 C 0.29042(5) 0.0493(5) 1.02749(17) 0.0230(11) Uani 1 1 d U . .
C53 C 0.33503(5) 0.3802(6) 1.01316(18) 0.0253(11) Uani 1 1 d U . .
C54 C 0.34923(5) 0.4802(5) 1.02180(17) 0.0247(11) Uani 1 1 d U . .
C55 C 0.35804(5) 0.5125(6) 1.06971(18) 0.0306(12) Uani 1 1 d U . .
H55 H 0.3551 0.4695 1.0984 0.037 Uiso 1 1 calc R . .
C56 C 0.37109(6) 0.6076(6) 1.0747(2) 0.0350(13) Uani 1 1 d U . .
H56 H 0.3774 0.6284 1.1068 0.042 Uiso 1 1 calc R . .
C57 C 0.37485(6) 0.6725(6) 1.0322(2) 0.0360(13) Uani 1 1 d U . .
H57 H 0.3837 0.7394 1.0361 0.043 Uiso 1 1 calc R . .
C58 C 0.35402(5) 0.5460(6) 0.98133(18) 0.0269(11) Uani 1 1 d U . .
C59 C 0.34582(5) 0.5074(6) 0.93006(18) 0.0277(11) Uani 1 1 d U . .
C60 C 0.34520(6) 0.5269(7) 0.8465(2) 0.0399(14) Uani 1 1 d U . .
H60 H 0.3495 0.5681 0.8201 0.048 Uiso 1 1 calc R . .
C61 C 0.33182(6) 0.4355(7) 0.83367(19) 0.0395(14) Uani 1 1 d U . .
H61 H 0.3273 0.4127 0.7997 0.047 Uiso 1 1 calc R . .
C62 C 0.32532(6) 0.3787(6) 0.87161(19) 0.0350(13) Uani 1 1 d U . .
H62 H 0.3162 0.3152 0.8641 0.042 Uiso 1 1 calc R . .
C63 C 0.33228(5) 0.4150(6) 0.92122(18) 0.0263(11) Uani 1 1 d U . .
C64 C 0.32656(5) 0.3543(5) 0.96392(17) 0.0233(11) Uani 1 1 d U . .
C65 C 0.28398(5) -0.7057(6) -0.16744(18) 0.0275(11) Uani 1 1 d U . .
H65 H 0.2803 -0.7641 -0.1426 0.033 Uiso 1 1 calc R . .
C66 C 0.28940(5) -0.7881(6) -0.20401(19) 0.0311(12) Uani 1 1 d U . .
H66 H 0.2897 -0.9034 -0.2038 0.037 Uiso 1 1 calc R . .
C67 C 0.29443(5) -0.7037(6) -0.24093(19) 0.0326(12) Uani 1 1 d U . .
H67 H 0.2979 -0.7619 -0.2662 0.039 Uiso 1 1 calc R . .
C68 C 0.29444(5) -0.5351(6) -0.24165(17) 0.0270(11) Uani 1 1 d U . .
H68 H 0.2980 -0.4776 -0.2670 0.032 Uiso 1 1 calc R . .
C69 C 0.28918(5) -0.4530(5) -0.20483(16) 0.0219(11) Uani 1 1 d U . .
C70 C 0.28400(5) -0.5375(5) -0.16726(17) 0.0227(11) Uani 1 1 d U . .
C71 C 0.25284(5) -0.2822(6) -0.14848(18) 0.0297(12) Uani 1 1 d U . .
H71 H 0.2495 -0.3393 -0.1228 0.036 Uiso 1 1 calc R . .
C72 C 0.24319(6) -0.1709(6) -0.1781(2) 0.0396(14) Uani 1 1 d U . .
H72 H 0.2332 -0.1511 -0.1725 0.048 Uiso 1 1 calc R . .
C73 C 0.24810(5) -0.0886(6) -0.21589(19) 0.0337(13) Uani 1 1 d U . .
H73 H 0.2413 -0.0143 -0.2363 0.040 Uiso 1 1 calc R . .
C74 C 0.26283(5) -0.1137(6) -0.22422(18) 0.0303(12) Uani 1 1 d U . .
H74 H 0.2662 -0.0563 -0.2500 0.036 Uiso 1 1 calc R . .
C75 C 0.27255(5) -0.2235(5) -0.19454(17) 0.0241(11) Uani 1 1 d U . .
C76 C 0.26745(5) -0.3086(5) -0.15689(16) 0.0234(11) Uani 1 1 d U . .
C77 C 0.27930(5) -0.4269(5) -0.12878(17) 0.0233(11) Uani 1 1 d U . .
H77 H 0.2755 -0.4881 -0.1023 0.028 Uiso 1 1 calc R . .
C78 C 0.28898(5) -0.2686(5) -0.19799(16) 0.0230(11) Uani 1 1 d U . .
H78 H 0.2926 -0.2080 -0.2249 0.028 Uiso 1 1 calc R . .
C79 C 0.29916(5) -0.2400(5) -0.14576(17) 0.0226(11) Uani 1 1 d U . .
C80 C 0.31235(5) -0.1489(5) -0.13480(17) 0.0238(11) Uani 1 1 d U . .
H80 H 0.3160 -0.0946 -0.1605 0.029 Uiso 1 1 calc R . .
C81 C 0.32049(5) -0.1372(5) -0.08394(17) 0.0230(11) Uani 1 1 d U . .
C82 C 0.31474(5) -0.2208(5) -0.04599(16) 0.0224(11) Uani 1 1 d U . .
C83 C 0.30119(5) -0.3167(5) -0.05924(17) 0.0237(11) Uani 1 1 d U . .
H83 H 0.2974 -0.3735 -0.0343 0.028 Uiso 1 1 calc R . .
C84 C 0.29366(5) -0.3267(5) -0.10805(16) 0.0209(10) Uani 1 1 d U . .
C85 C 0.33462(5) -0.1209(5) 0.01331(17) 0.0238(11) Uani 1 1 d U . .
C86 C 0.34233(5) -0.1059(6) 0.06627(17) 0.0269(11) Uani 1 1 d U . .
C87 C 0.33673(5) -0.1815(6) 0.10413(18) 0.0324(12) Uani 1 1 d U . .
H87 H 0.3277 -0.2463 0.0966 0.039 Uiso 1 1 calc R . .
C88 C 0.34461(6) -0.1600(7) 0.15270(19) 0.0416(14) Uani 1 1 d U . .
H88 H 0.3410 -0.2080 0.1795 0.050 Uiso 1 1 calc R . .
C89 C 0.35796(6) -0.0673(7) 0.1620(2) 0.0475(15) Uani 1 1 d U . .
H89 H 0.3634 -0.0550 0.1957 0.057 Uiso 1 1 calc R . .
C90 C 0.35566(5) -0.0119(6) 0.07848(18) 0.0293(12) Uani 1 1 d U . .
C91 C 0.36207(5) 0.0684(6) 0.04039(18) 0.0270(11) Uani 1 1 d U . .
C92 C 0.38159(6) 0.2259(6) 0.0223(2) 0.0381(13) Uani 1 1 d U . .
H92 H 0.3909 0.2856 0.0331 0.046 Uiso 1 1 calc R . .
C93 C 0.37551(5) 0.2124(6) -0.02857(19) 0.0359(13) Uani 1 1 d U . .
H93 H 0.3806 0.2609 -0.0519 0.043 Uiso 1 1 calc R . .
C94 C 0.36203(5) 0.1281(6) -0.04491(19) 0.0292(12) Uani 1 1 d U . .
H94 H 0.3575 0.1214 -0.0796 0.035 Uiso 1 1 calc R . .
C95 C 0.35497(5) 0.0516(5) -0.00984(17) 0.0241(11) Uani 1 1 d U . .
C96 C 0.34069(5) -0.0420(5) -0.02427(17) 0.0219(10) Uani 1 1 d U . .
C97 C 0.46663(6) 1.1113(6) 0.45679(18) 0.0373(13) Uani 1 1 d U . .
H97 H 0.4585 1.1731 0.4649 0.045 Uiso 1 1 calc R . .
C98 C 0.47929(7) 1.1883(7) 0.44559(19) 0.0443(15) Uani 1 1 d U . .
H98 H 0.4797 1.3036 0.4454 0.053 Uiso 1 1 calc R . .
C99 C 0.49136(7) 1.1000(7) 0.4347(2) 0.0455(15) Uani 1 1 d U . .
H99 H 0.5001 1.1544 0.4276 0.055 Uiso 1 1 calc R . .
C100 C 0.49075(6) 0.9320(6) 0.43410(18) 0.0375(13) Uani 1 1 d U . .
H100 H 0.4990 0.8708 0.4267 0.045 Uiso 1 1 calc R . .
C101 C 0.47797(6) 0.8537(6) 0.44441(18) 0.0314(12) Uani 1 1 d U . .
C102 C 0.46591(6) 0.9426(6) 0.45615(17) 0.0300(12) Uani 1 1 d U . .
C103 C 0.45364(6) 0.6804(6) 0.54758(19) 0.0404(14) Uani 1 1 d U . .
H103 H 0.4451 0.7385 0.5546 0.049 Uiso 1 1 calc R . .
C104 C 0.46072(8) 0.5569(7) 0.5794(2) 0.0527(16) Uani 1 1 d U . .
H104 H 0.4570 0.5312 0.6084 0.063 Uiso 1 1 calc R . .
C105 C 0.47293(8) 0.4725(7) 0.5696(2) 0.0529(16) Uani 1 1 d U . .
H105 H 0.4775 0.3889 0.5918 0.063 Uiso 1 1 calc R . .
C106 C 0.47879(7) 0.5070(6) 0.5274(2) 0.0426(14) Uani 1 1 d U . .
H106 H 0.4875 0.4498 0.5211 0.051 Uiso 1 1 calc R . .
C107 C 0.47156(6) 0.6278(6) 0.49476(18) 0.0353(13) Uani 1 1 d U . .
C108 C 0.45932(6) 0.7163(6) 0.50572(18) 0.0324(12) Uani 1 1 d U . .
C109 C 0.45268(6) 0.8395(6) 0.46531(17) 0.0303(12) Uani 1 1 d U . .
H109 H 0.4441 0.9054 0.4736 0.036 Uiso 1 1 calc R . .
C110 C 0.47520(5) 0.6720(6) 0.44442(18) 0.0303(12) Uani 1 1 d U . .
H110 H 0.4839 0.6075 0.4367 0.036 Uiso 1 1 calc R . .
C111 C 0.46004(5) 0.6458(5) 0.40674(18) 0.0281(12) Uani 1 1 d U . .
C112 C 0.45772(5) 0.5484(6) 0.36563(17) 0.0268(11) Uani 1 1 d U . .
H112 H 0.4662 0.4931 0.3570 0.032 Uiso 1 1 calc R . .
C113 C 0.44248(5) 0.5301(5) 0.33557(17) 0.0254(11) Uani 1 1 d U . .
C114 C 0.42984(5) 0.6093(5) 0.35031(17) 0.0268(11) Uani 1 1 d U . .
C115 C 0.43278(5) 0.7170(5) 0.39218(17) 0.0270(11) Uani 1 1 d U . .
H115 H 0.4246 0.7746 0.4013 0.032 Uiso 1 1 calc R . .
C116 C 0.44748(6) 0.7358(5) 0.41866(17) 0.0289(12) Uani 1 1 d U . .
C117 C 0.41310(5) 0.4860(6) 0.28586(17) 0.0248(11) Uani 1 1 d U . .
C118 C 0.39729(5) 0.4531(6) 0.25907(17) 0.0286(12) Uani 1 1 d U . .
C119 C 0.38431(6) 0.5163(6) 0.27380(19) 0.0357(13) Uani 1 1 d U . .
H119 H 0.3855 0.5800 0.3033 0.043 Uiso 1 1 calc R . .
C120 C 0.36985(6) 0.4860(7) 0.24552(19) 0.0433(14) Uani 1 1 d U . .
H120 H 0.3610 0.5297 0.2546 0.052 Uiso 1 1 calc R . .
C121 C 0.36851(6) 0.3898(8) 0.2032(2) 0.0458(15) Uani 1 1 d U . .
H121 H 0.3585 0.3687 0.1837 0.055 Uiso 1 1 calc R . .
C122 C 0.39474(5) 0.3553(6) 0.21642(18) 0.0317(12) Uani 1 1 d U . .
C123 C 0.40767(5) 0.2833(6) 0.19992(17) 0.0264(11) Uani 1 1 d U . .
C124 C 0.41574(6) 0.1200(6) 0.1425(2) 0.0380(13) Uani 1 1 d U . .
H124 H 0.4133 0.0527 0.1137 0.046 Uiso 1 1 calc R . .
C125 C 0.43104(6) 0.1466(6) 0.16422(19) 0.0354(13) Uani 1 1 d U . .
H125 H 0.4390 0.1000 0.1503 0.043 Uiso 1 1 calc R . .
C126 C 0.43467(6) 0.2418(6) 0.20636(18) 0.0320(12) Uani 1 1 d U . .
H126 H 0.4451 0.2582 0.2227 0.038 Uiso 1 1 calc R . .
C127 C 0.42292(5) 0.3136(5) 0.22479(17) 0.0264(11) Uani 1 1 d U . .
C128 C 0.42566(5) 0.4163(5) 0.26967(17) 0.0252(11) Uani 1 1 d U . .
N1 N 0.43608(4) 0.8700(4) 0.85549(14) 0.0254(9) Uani 1 1 d U . .
N2 N 0.41413(4) 1.0542(4) 0.78682(14) 0.0252(9) Uani 1 1 d U . .
N3 N 0.39503(5) 0.6596(5) 0.92564(15) 0.0328(10) Uani 1 1 d U . .
N4 N 0.37463(4) 0.8596(5) 0.86845(15) 0.0318(10) Uani 1 1 d U . .
N5 N 0.31335(4) 0.2700(4) 0.95441(14) 0.0255(9) Uani 1 1 d U . .
N6 N 0.33107(4) 0.3155(4) 1.05289(14) 0.0253(9) Uani 1 1 d U . .
N7 N 0.35243(4) 0.5608(5) 0.89312(15) 0.0345(10) Uani 1 1 d U . .
N8 N 0.36651(4) 0.6451(5) 0.98580(15) 0.0292(10) Uani 1 1 d U . .
N9 N 0.32183(4) -0.2101(4) 0.00255(14) 0.0244(9) Uani 1 1 d U . .
N10 N 0.33382(4) -0.0512(4) -0.07250(14) 0.0233(9) Uani 1 1 d U . .
N11 N 0.36369(5) 0.0054(5) 0.12675(16) 0.0399(11) Uani 1 1 d U . .
N12 N 0.37505(4) 0.1594(5) 0.05672(15) 0.0318(10) Uani 1 1 d U . .
N13 N 0.41513(4) 0.5846(5) 0.32560(14) 0.0278(10) Uani 1 1 d U . .
N14 N 0.44023(4) 0.4362(4) 0.29439(14) 0.0246(9) Uani 1 1 d U . .
N15 N 0.38050(5) 0.3255(6) 0.18827(15) 0.0398(11) Uani 1 1 d U . .
N16 N 0.40412(5) 0.1831(5) 0.15964(15) 0.0356(10) Uani 1 1 d U . .
Cu1 Cu 0.371866(7) 0.69138(8) 0.91935(2) 0.03851(19) Uani 1 1 d U . .
Cu2 Cu 0.381337(8) 0.16526(10) 0.13224(3) 0.0494(2) Uani 1 1 d U . .
Cu3 Cu 0.327584(7) 0.21972(9) 0.22764(3) 0.0465(2) Uani 1 1 d U . .
Cu4 Cu 0.41762(10) 0.7919(12) 0.0575(4) 0.065(2) Uani 0.41(2) 1 d PDU A 1
Cl1 Cl 0.4190(3) 0.9939(18) 0.0134(6) 0.167(6) Uani 0.41(2) 1 d PDU A 1
Cl2 Cl 0.4190(2) 0.6100(11) 0.1147(6) 0.092(4) Uani 0.41(2) 1 d PDU A 1
Cu4B Cu 0.41874(10) 0.8243(15) 0.0512(4) 0.124(3) Uani 0.59(2) 1 d PDU A 2
Cl1B Cl 0.41591(6) 1.0304(15) 0.0012(5) 0.127(4) Uani 0.59(2) 1 d PDU A 2
Cl2B Cl 0.41899(18) 0.6246(18) 0.0998(6) 0.144(4) Uani 0.59(2) 1 d PDU A 2
Cl3 Cl 0.329426(16) 0.45811(19) 0.20183(5) 0.0512(4) Uani 1 1 d U . .
Cl4 Cl 0.325538(17) -0.0192(2) 0.25208(6) 0.0586(4) Uani 1 1 d U . .
O901 O 0.39581(9) 0.7697(12) 1.1796(3) 0.070(3) Uani 0.50 1 d PU . .

loop_
_atom_site_aniso_label
_atom_site_aniso_U_11
_atom_site_aniso_U_22
_atom_site_aniso_U_33
_atom_site_aniso_U_23
_atom_site_aniso_U_13
_atom_site_aniso_U_12
C1 0.028(3) 0.025(3) 0.045(3) 0.009(2) 0.018(2) 0.000(2)
C2 0.034(3) 0.026(3) 0.048(3) 0.003(3) 0.017(3) -0.007(2)
C3 0.030(3) 0.028(3) 0.045(3) 0.000(3) 0.009(2) -0.006(2)
C4 0.022(3) 0.028(3) 0.040(3) 0.004(2) 0.006(2) -0.002(2)
C5 0.028(3) 0.021(3) 0.035(3) 0.001(2) 0.016(2) -0.002(2)
C6 0.023(3) 0.021(3) 0.038(3) 0.003(2) 0.016(2) 0.002(2)
C7 0.026(3) 0.019(3) 0.045(3) 0.000(2) 0.015(2) -0.004(2)
C8 0.045(3) 0.029(3) 0.051(4) -0.006(3) 0.021(3) -0.007(3)
C9 0.046(3) 0.040(3) 0.036(3) -0.006(3) 0.019(3) -0.014(3)
C10 0.034(3) 0.028(3) 0.037(3) 0.000(2) 0.008(2) -0.012(2)
C11 0.023(3) 0.023(3) 0.039(3) 0.001(2) 0.011(2) -0.007(2)
C12 0.027(3) 0.021(3) 0.037(3) 0.003(2) 0.013(2) -0.005(2)
C13 0.020(3) 0.019(3) 0.039(3) 0.003(2) 0.009(2) 0.001(2)
C14 0.020(3) 0.025(3) 0.034(3) 0.007(2) 0.007(2) 0.003(2)
C15 0.025(3) 0.017(3) 0.031(3) -0.001(2) 0.009(2) 0.000(2)
C16 0.021(3) 0.018(3) 0.031(3) 0.003(2) 0.005(2) 0.005(2)
C17 0.021(3) 0.024(3) 0.031(3) -0.007(2) 0.010(2) -0.002(2)
C18 0.022(3) 0.019(3) 0.031(3) -0.008(2) 0.007(2) -0.003(2)
C19 0.021(3) 0.023(3) 0.028(3) -0.002(2) 0.004(2) 0.002(2)
C20 0.021(3) 0.018(3) 0.030(3) -0.001(2) 0.006(2) -0.003(2)
C21 0.029(3) 0.019(3) 0.031(3) -0.009(2) 0.010(2) -0.005(2)
C22 0.028(3) 0.021(3) 0.030(3) -0.010(2) 0.011(2) -0.005(2)
C23 0.026(3) 0.022(3) 0.044(3) -0.003(2) 0.010(2) 0.000(2)
C24 0.033(3) 0.028(3) 0.040(3) 0.006(2) 0.010(2) -0.001(2)
C25 0.037(3) 0.030(3) 0.039(3) 0.005(2) 0.017(3) -0.002(2)
C26 0.026(3) 0.017(3) 0.035(3) -0.007(2) 0.008(2) -0.007(2)
C27 0.022(3) 0.028(3) 0.034(3) -0.012(2) 0.006(2) -0.008(2)
C28 0.024(3) 0.051(4) 0.036(3) -0.003(3) 0.009(2) -0.004(3)
C29 0.026(3) 0.050(4) 0.037(3) 0.004(3) 0.003(2) 0.003(3)
C30 0.022(3) 0.045(3) 0.036(3) 0.000(3) 0.008(2) 0.000(2)
C31 0.022(3) 0.031(3) 0.032(3) -0.008(2) 0.011(2) -0.007(2)
C32 0.021(3) 0.021(3) 0.029(3) -0.005(2) 0.007(2) -0.005(2)
C33 0.029(3) 0.032(3) 0.041(3) 0.007(3) 0.014(2) 0.001(2)
C34 0.042(3) 0.021(3) 0.058(4) 0.008(3) 0.021(3) 0.004(2)
C35 0.042(3) 0.022(3) 0.059(4) -0.006(3) 0.025(3) -0.002(2)
C36 0.030(3) 0.030(3) 0.040(3) -0.002(3) 0.013(2) -0.006(2)
C37 0.027(3) 0.022(3) 0.033(3) 0.002(2) 0.013(2) -0.002(2)
C38 0.027(3) 0.018(3) 0.028(3) 0.003(2) 0.014(2) -0.002(2)
C39 0.042(3) 0.026(3) 0.037(3) -0.004(2) 0.016(3) -0.008(2)
C40 0.045(3) 0.024(3) 0.057(4) -0.006(3) 0.030(3) 0.000(3)
C41 0.029(3) 0.029(3) 0.062(4) 0.013(3) 0.017(3) 0.006(2)
C42 0.032(3) 0.021(3) 0.043(3) 0.011(2) 0.007(2) -0.003(2)
C43 0.028(3) 0.018(3) 0.034(3) 0.006(2) 0.012(2) -0.006(2)
C44 0.027(3) 0.015(3) 0.036(3) 0.007(2) 0.011(2) -0.004(2)
C45 0.028(3) 0.029(3) 0.022(3) 0.002(2) 0.007(2) -0.003(2)
C46 0.024(3) 0.028(3) 0.027(3) 0.002(2) 0.004(2) -0.006(2)
C47 0.021(3) 0.019(3) 0.031(3) 0.003(2) 0.009(2) -0.002(2)
C48 0.027(3) 0.024(3) 0.025(3) 0.001(2) 0.006(2) 0.006(2)
C49 0.019(3) 0.017(3) 0.033(3) -0.003(2) 0.009(2) 0.002(2)
C50 0.021(3) 0.017(2) 0.029(3) 0.001(2) 0.008(2) 0.004(2)
C51 0.022(3) 0.026(3) 0.027(3) 0.002(2) 0.003(2) -0.001(2)
C52 0.021(3) 0.017(3) 0.031(3) 0.002(2) 0.007(2) 0.001(2)
C53 0.020(3) 0.023(3) 0.033(3) 0.000(2) 0.007(2) 0.003(2)
C54 0.025(3) 0.020(3) 0.031(3) -0.001(2) 0.010(2) 0.002(2)
C55 0.025(3) 0.032(3) 0.037(3) -0.002(2) 0.010(2) -0.003(2)
C56 0.028(3) 0.036(3) 0.038(3) -0.006(3) 0.001(2) -0.005(2)
C57 0.024(3) 0.030(3) 0.055(4) -0.003(3) 0.011(3) -0.008(2)
C58 0.017(3) 0.023(3) 0.041(3) 0.001(2) 0.008(2) 0.000(2)
C59 0.018(3) 0.028(3) 0.038(3) 0.004(2) 0.009(2) 0.004(2)
C60 0.031(3) 0.052(4) 0.040(3) 0.009(3) 0.016(3) -0.003(3)
C61 0.027(3) 0.060(4) 0.030(3) 0.008(3) 0.003(2) -0.002(3)
C62 0.023(3) 0.042(3) 0.039(3) 0.005(3) 0.004(2) 0.003(2)
C63 0.019(3) 0.024(3) 0.037(3) 0.003(2) 0.008(2) 0.003(2)
C64 0.017(3) 0.017(3) 0.037(3) 0.005(2) 0.007(2) 0.002(2)
C65 0.019(3) 0.024(3) 0.038(3) 0.001(2) 0.003(2) -0.004(2)
C66 0.025(3) 0.021(3) 0.044(3) -0.004(2) 0.000(2) 0.002(2)
C67 0.026(3) 0.032(3) 0.037(3) -0.018(3) 0.000(2) 0.000(2)
C68 0.020(3) 0.029(3) 0.029(3) -0.001(2) -0.001(2) 0.001(2)
C69 0.015(2) 0.021(3) 0.027(3) -0.002(2) -0.001(2) -0.003(2)
C70 0.015(2) 0.018(3) 0.033(3) -0.002(2) 0.000(2) -0.001(2)
C71 0.021(3) 0.034(3) 0.035(3) -0.005(2) 0.008(2) -0.007(2)
C72 0.022(3) 0.044(3) 0.051(3) -0.007(3) 0.003(3) 0.005(3)
C73 0.023(3) 0.032(3) 0.041(3) -0.002(2) -0.003(2) 0.004(2)
C74 0.029(3) 0.024(3) 0.034(3) -0.002(2) -0.001(2) -0.003(2)
C75 0.023(3) 0.018(3) 0.029(3) -0.006(2) 0.001(2) -0.003(2)
C76 0.020(3) 0.022(3) 0.026(3) -0.002(2) 0.000(2) -0.002(2)
C77 0.018(2) 0.024(3) 0.027(3) 0.000(2) 0.005(2) -0.005(2)
C78 0.025(3) 0.021(3) 0.023(2) 0.003(2) 0.004(2) -0.004(2)
C79 0.019(3) 0.019(3) 0.030(3) -0.002(2) 0.006(2) 0.003(2)
C80 0.020(3) 0.023(3) 0.029(3) 0.000(2) 0.006(2) -0.003(2)
C81 0.018(3) 0.020(3) 0.031(3) -0.002(2) 0.004(2) 0.001(2)
C82 0.021(3) 0.019(3) 0.027(3) -0.002(2) 0.005(2) 0.003(2)
C83 0.020(3) 0.021(3) 0.031(3) 0.000(2) 0.009(2) -0.002(2)
C84 0.016(2) 0.017(2) 0.029(3) -0.001(2) 0.005(2) 0.001(2)
C85 0.016(3) 0.023(3) 0.031(3) -0.005(2) 0.004(2) 0.001(2)
C86 0.022(3) 0.026(3) 0.031(3) -0.002(2) 0.002(2) 0.005(2)
C87 0.025(3) 0.040(3) 0.031(3) -0.001(2) 0.005(2) 0.001(2)
C88 0.038(3) 0.056(4) 0.030(3) 0.002(3) 0.004(3) -0.008(3)
C89 0.045(4) 0.066(4) 0.025(3) -0.002(3) -0.004(3) -0.008(3)
C90 0.025(3) 0.026(3) 0.034(3) -0.011(2) 0.001(2) 0.002(2)
C91 0.019(3) 0.025(3) 0.037(3) -0.008(2) 0.008(2) 0.003(2)
C92 0.021(3) 0.040(3) 0.053(4) -0.009(3) 0.007(3) -0.006(2)
C93 0.025(3) 0.040(3) 0.044(3) -0.010(3) 0.010(2) -0.005(2)
C94 0.023(3) 0.030(3) 0.034(3) -0.007(2) 0.003(2) -0.001(2)
C95 0.021(3) 0.020(3) 0.031(3) -0.007(2) 0.004(2) 0.001(2)
C96 0.021(2) 0.016(2) 0.028(3) -0.005(2) 0.004(2) 0.001(2)
C97 0.049(3) 0.028(3) 0.030(3) -0.006(2) -0.002(3) 0.001(3)
C98 0.066(4) 0.024(3) 0.037(3) -0.002(3) 0.000(3) -0.012(3)
C99 0.056(4) 0.039(4) 0.040(3) -0.005(3) 0.009(3) -0.023(3)
C100 0.039(3) 0.038(3) 0.032(3) -0.008(2) 0.002(2) -0.008(3)
C101 0.034(3) 0.025(3) 0.028(3) -0.003(2) -0.008(2) -0.004(2)
C102 0.037(3) 0.018(3) 0.031(3) -0.002(2) -0.001(2) -0.003(2)
C103 0.050(3) 0.033(3) 0.036(3) -0.008(3) 0.005(3) -0.015(3)
C104 0.076(5) 0.046(4) 0.033(3) 0.002(3) 0.006(3) -0.022(4)
C105 0.076(5) 0.034(3) 0.040(4) 0.008(3) -0.006(3) -0.013(3)
C106 0.049(3) 0.023(3) 0.046(3) -0.003(3) -0.009(3) -0.008(3)
C107 0.043(3) 0.023(3) 0.032(3) -0.002(2) -0.010(2) -0.010(2)
C108 0.040(3) 0.021(3) 0.033(3) -0.006(2) 0.000(2) -0.003(2)
C109 0.030(3) 0.023(3) 0.035(3) -0.010(2) 0.001(2) -0.002(2)
C110 0.028(3) 0.021(3) 0.039(3) -0.003(2) 0.000(2) -0.002(2)
C111 0.032(3) 0.017(3) 0.034(3) 0.004(2) 0.002(2) -0.005(2)
C112 0.025(3) 0.022(3) 0.033(3) 0.001(2) 0.005(2) -0.002(2)
C113 0.030(3) 0.017(3) 0.029(3) 0.006(2) 0.006(2) 0.002(2)
C114 0.030(3) 0.015(3) 0.032(3) 0.003(2) 0.000(2) 0.001(2)
C115 0.029(3) 0.021(3) 0.032(3) 0.003(2) 0.007(2) 0.002(2)
C116 0.038(3) 0.018(3) 0.029(3) 0.002(2) 0.005(2) -0.001(2)
C117 0.024(3) 0.023(3) 0.027(3) 0.001(2) 0.003(2) -0.005(2)
C118 0.027(3) 0.029(3) 0.030(3) 0.006(2) 0.005(2) 0.000(2)
C119 0.035(3) 0.039(3) 0.033(3) 0.002(2) 0.006(2) 0.001(3)
C120 0.030(3) 0.067(4) 0.034(3) -0.008(3) 0.008(2) -0.001(3)
C121 0.022(3) 0.076(4) 0.038(3) -0.001(3) 0.004(3) -0.012(3)
C122 0.022(3) 0.042(3) 0.030(3) 0.005(2) 0.004(2) -0.003(2)
C123 0.025(3) 0.023(3) 0.030(3) -0.002(2) 0.002(2) -0.004(2)
C124 0.037(3) 0.035(3) 0.038(3) -0.009(3) 0.001(3) 0.001(3)
C125 0.031(3) 0.033(3) 0.041(3) -0.012(3) 0.003(2) 0.007(2)
C126 0.026(3) 0.029(3) 0.040(3) 0.002(2) 0.005(2) 0.001(2)
C127 0.031(3) 0.020(3) 0.027(3) 0.004(2) 0.003(2) -0.004(2)
C128 0.024(3) 0.020(3) 0.029(3) 0.005(2) 0.002(2) -0.002(2)
N1 0.022(2) 0.019(2) 0.037(2) 0.0007(19) 0.0117(18) -0.0028(17)
N2 0.019(2) 0.025(2) 0.033(2) -0.0057(19) 0.0077(18) -0.0028(17)
N3 0.034(2) 0.026(2) 0.043(3) -0.002(2) 0.018(2) -0.011(2)
N4 0.020(2) 0.035(3) 0.041(3) -0.006(2) 0.008(2) -0.0052(19)
N5 0.023(2) 0.022(2) 0.033(2) 0.0051(18) 0.0093(18) 0.0021(18)
N6 0.024(2) 0.021(2) 0.031(2) -0.0007(18) 0.0058(18) -0.0001(18)
N7 0.024(2) 0.044(3) 0.036(3) 0.003(2) 0.009(2) -0.003(2)
N8 0.021(2) 0.029(2) 0.039(3) -0.0053(19) 0.0102(19) -0.0030(19)
N9 0.018(2) 0.024(2) 0.031(2) -0.0033(18) 0.0031(18) 0.0037(18)
N10 0.022(2) 0.016(2) 0.031(2) -0.0035(17) 0.0034(18) -0.0022(17)
N11 0.035(3) 0.050(3) 0.032(3) -0.004(2) 0.000(2) -0.003(2)
N12 0.022(2) 0.032(2) 0.040(3) -0.009(2) 0.003(2) -0.0036(19)
N13 0.027(2) 0.024(2) 0.031(2) 0.0051(19) 0.0032(19) -0.0015(18)
N14 0.023(2) 0.020(2) 0.029(2) 0.0040(18) 0.0013(18) -0.0025(17)
N15 0.020(2) 0.060(3) 0.037(3) -0.002(2) 0.002(2) -0.007(2)
N16 0.031(2) 0.036(3) 0.037(3) -0.006(2) 0.000(2) 0.000(2)
Cu1 0.0281(4) 0.0409(4) 0.0510(4) 0.0012(3) 0.0184(3) -0.0096(3)
Cu2 0.0346(4) 0.0676(5) 0.0419(4) -0.0158(4) -0.0005(3) -0.0127(4)
Cu3 0.0315(4) 0.0643(5) 0.0441(4) -0.0135(4) 0.0090(3) -0.0048(3)
Cu4 0.039(3) 0.071(3) 0.088(3) -0.031(3) 0.020(2) -0.011(2)
Cl1 0.305(18) 0.101(7) 0.145(8) -0.050(6) 0.158(10) -0.083(9)
Cl2 0.093(6) 0.082(6) 0.089(9) -0.002(4) -0.005(6) 0.006(4)
Cu4B 0.072(2) 0.163(6) 0.148(5) -0.105(5) 0.049(3) -0.044(3)
Cl1B 0.050(4) 0.160(7) 0.181(7) -0.112(6) 0.047(3) -0.018(3)
Cl2B 0.104(5) 0.249(11) 0.074(6) -0.010(4) 0.008(4) 0.011(6)
Cl3 0.0351(8) 0.0682(10) 0.0494(9) -0.0025(8) 0.0076(6) 0.0094(7)
Cl4 0.0524(9) 0.0654(11) 0.0624(10) -0.0169(8) 0.0222(8) -0.0178(8)
O901 0.044(5) 0.104(7) 0.054(5) -0.008(5) -0.005(4) -0.053(5)

loop_
_atom_type_symbol
_atom_type_description
_atom_type_scat_dispersion_real
_atom_type_scat_dispersion_imag
_atom_type_scat_source
C C -0.0020 0.0020 'International Tables Vol C Tables 4.2.6.8 and 6.1.1.4'
H H 0.0000 0.0000 'International Tables Vol C Tables 4.2.6.8 and 6.1.1.4'
N N -0.0031 0.0040 'International Tables Vol C Tables 4.2.6.8 and 6.1.1.4'
Cu Cu 0.1330 1.4803 'International Tables Vol C Tables 4.2.6.8 and 6.1.1.4'
Cl Cl 0.1408 0.1896 'International Tables Vol C Tables 4.2.6.8 and 6.1.1.4'
O O -0.0041 0.0074 'International Tables Vol C Tables 4.2.6.8 and 6.1.1.4'

loop_
_geom_angle_atom_site_label_1
_geom_angle_atom_site_label_2
_geom_angle_atom_site_label_3
_geom_angle
C6 C1 C2 120.0(5)
C6 C1 H1 120.0
C2 C1 H1 120.0
C3 C2 C1 120.3(5)
C3 C2 H2 119.8
C1 C2 H2 119.8
C2 C3 C4 120.8(5)
C2 C3 H3 119.6
C4 C3 H3 119.6
C3 C4 C5 119.0(5)
C3 C4 H4 120.5
C5 C4 H4 120.5
C4 C5 C6 120.7(4)
C4 C5 C13 126.6(4)
C6 C5 C13 112.7(4)
C1 C6 C5 119.0(4)
C1 C6 C14 127.8(4)
C5 C6 C14 113.2(4)
C12 C7 C8 119.0(5)
C12 C7 H7 120.5
C8 C7 H7 120.5
C9 C8 C7 120.5(5)
C9 C8 H8 119.7
C7 C8 H8 119.7
C8 C9 C10 120.3(5)
C8 C9 H9 119.8
C10 C9 H9 119.8
C11 C10 C9 119.4(5)
C11 C10 H10 120.3
C9 C10 H10 120.3
C10 C11 C12 120.4(5)
C10 C11 C14 126.2(4)
C12 C11 C14 113.4(4)
C7 C12 C11 120.3(4)
C7 C12 C13 126.9(4)
C11 C12 C13 112.8(4)
C20 C13 C12 105.6(4)
C20 C13 C5 105.3(4)
C12 C13 C5 107.0(4)
C20 C13 H13 112.8
C12 C13 H13 112.8
C5 C13 H13 112.8
C11 C14 C6 106.6(4)
C11 C14 C15 104.5(4)
C6 C14 C15 106.6(4)
C11 C14 H14 112.9
C6 C14 H14 112.9
C15 C14 H14 112.9
C16 C15 C20 121.1(4)
C16 C15 C14 126.3(4)
C20 C15 C14 112.6(4)
C15 C16 C17 119.0(4)
C15 C16 H16 120.5
C17 C16 H16 120.5
N2 C17 C16 119.4(4)
N2 C17 C18 121.0(4)
C16 C17 C18 119.6(4)
N1 C18 C19 119.1(4)
N1 C18 C17 121.2(4)
C19 C18 C17 119.7(4)
C20 C19 C18 118.9(4)
C20 C19 H19 120.6
C18 C19 H19 120.6
C19 C20 C15 121.6(4)
C19 C20 C13 126.1(4)
C15 C20 C13 112.3(4)
N1 C21 C32 122.2(4)
N1 C21 C22 117.6(4)
C32 C21 C22 120.2(4)
C23 C22 C26 117.8(4)
C23 C22 C21 122.8(4)
C26 C22 C21 119.3(4)
C24 C23 C22 119.4(4)
C24 C23 H23 120.3
C22 C23 H23 120.3
C23 C24 C25 118.9(5)
C23 C24 H24 120.6
C25 C24 H24 120.6
N3 C25 C24 123.4(5)
N3 C25 H25 118.3
C24 C25 H25 118.3
N3 C26 C22 122.8(4)
N3 C26 C27 116.9(4)
C22 C26 C27 120.3(4)
N4 C27 C31 122.9(4)
N4 C27 C26 116.2(4)
C31 C27 C26 120.9(4)
N4 C28 C29 122.8(5)
N4 C28 H28 118.6
C29 C28 H28 118.6
C30 C29 C28 120.0(5)
C30 C29 H29 120.0
C28 C29 H29 120.0
C29 C30 C31 119.0(5)
C29 C30 H30 120.5
C31 C30 H30 120.5
C30 C31 C27 117.8(4)
C30 C31 C32 123.2(4)
C27 C31 C32 119.0(4)
N2 C32 C21 121.6(4)
N2 C32 C31 118.4(4)
C21 C32 C31 120.0(4)
C38 C33 C34 119.0(5)
C38 C33 H33 120.5
C34 C33 H33 120.5
C35 C34 C33 120.7(5)
C35 C34 H34 119.7
C33 C34 H34 119.7
C34 C35 C36 120.3(5)
C34 C35 H35 119.9
C36 C35 H35 119.9
C37 C36 C35 119.2(5)
C37 C36 H36 120.4
C35 C36 H36 120.4
C36 C37 C38 120.5(4)
C36 C37 C46 126.4(4)
C38 C37 C46 113.1(4)
C33 C38 C37 120.4(4)
C33 C38 C45 126.3(4)
C37 C38 C45 113.3(4)
C44 C39 C40 119.1(5)
C44 C39 H39 120.4
C40 C39 H39 120.4
C41 C40 C39 120.6(5)
C41 C40 H40 119.7
C39 C40 H40 119.7
C40 C41 C42 120.8(5)
C40 C41 H41 119.6
C42 C41 H41 119.6
C43 C42 C41 118.6(5)
C43 C42 H42 120.7
C41 C42 H42 120.7
C42 C43 C44 120.7(5)
C42 C43 C46 126.3(4)
C44 C43 C46 113.0(4)
C39 C44 C43 120.2(4)
C39 C44 C45 126.3(4)
C43 C44 C45 113.4(4)
C47 C45 C44 104.2(4)
C47 C45 C38 105.8(4)
C44 C45 C38 107.1(4)
C47 C45 H45 113.0
C44 C45 H45 113.0
C38 C45 H45 113.0
C52 C46 C37 105.7(4)
C52 C46 C43 104.4(4)
C37 C46 C43 107.1(4)
C52 C46 H46 113.0
C37 C46 H46 113.0
C43 C46 H46 113.0
C48 C47 C52 121.7(4)
C48 C47 C45 125.8(4)
C52 C47 C45 112.4(4)
C47 C48 C49 119.4(4)
C47 C48 H48 120.3
C49 C48 H48 120.3
N6 C49 C48 119.3(4)
N6 C49 C50 121.1(4)
C48 C49 C50 119.7(4)
N5 C50 C51 119.7(4)
N5 C50 C49 121.2(4)
C51 C50 C49 119.1(4)
C52 C51 C50 119.8(4)
C52 C51 H51 120.1
C50 C51 H51 120.1
C51 C52 C47 120.3(4)
C51 C52 C46 126.9(4)
C47 C52 C46 112.7(4)
N6 C53 C64 122.9(4)
N6 C53 C54 117.4(4)
C64 C53 C54 119.6(4)
C58 C54 C55 118.2(4)
C58 C54 C53 119.3(4)
C55 C54 C53 122.5(4)
C56 C55 C54 119.1(5)
C56 C55 H55 120.5
C54 C55 H55 120.5
C55 C56 C57 119.0(5)
C55 C56 H56 120.5
C57 C56 H56 120.5
N8 C57 C56 123.2(5)
N8 C57 H57 118.4
C56 C57 H57 118.4
N8 C58 C54 123.4(4)
N8 C58 C59 116.1(4)
C54 C58 C59 120.5(4)
N7 C59 C63 123.0(4)
N7 C59 C58 116.2(4)
C63 C59 C58 120.7(4)
N7 C60 C61 124.4(5)
N7 C60 H60 117.8
C61 C60 H60 117.8
C62 C61 C60 118.1(5)
C62 C61 H61 121.0
C60 C61 H61 121.0
C61 C62 C63 119.5(5)
C61 C62 H62 120.2
C63 C62 H62 120.2
C59 C63 C62 117.8(4)
C59 C63 C64 118.9(4)
C62 C63 C64 123.3(4)
N5 C64 C53 121.8(4)
N5 C64 C63 117.6(4)
C53 C64 C63 120.6(4)
C66 C65 C70 119.5(5)
C66 C65 H65 120.2
C70 C65 H65 120.2
C67 C66 C65 120.4(5)
C67 C66 H66 119.8
C65 C66 H66 119.8
C66 C67 C68 121.0(5)
C66 C67 H67 119.5
C68 C67 H67 119.5
C69 C68 C67 118.6(5)
C69 C68 H68 120.7
C67 C68 H68 120.7
C68 C69 C70 120.8(4)
C68 C69 C78 126.2(4)
C70 C69 C78 112.9(4)
C65 C70 C69 119.6(4)
C65 C70 C77 127.0(4)
C69 C70 C77 113.4(4)
C76 C71 C72 119.2(5)
C76 C71 H71 120.4
C72 C71 H71 120.4
C73 C72 C71 120.4(5)
C73 C72 H72 119.8
C71 C72 H72 119.8
C72 C73 C74 120.7(5)
C72 C73 H73 119.6
C74 C73 H73 119.6
C75 C74 C73 119.2(5)
C75 C74 H74 120.4
C73 C74 H74 120.4
C74 C75 C76 119.9(4)
C74 C75 C78 127.1(4)
C76 C75 C78 113.0(4)
C71 C76 C75 120.6(4)
C71 C76 C77 126.1(4)
C75 C76 C77 113.3(4)
C76 C77 C84 105.9(4)
C76 C77 C70 107.3(4)
C84 C77 C70 104.4(3)
C76 C77 H77 112.9
C84 C77 H77 112.9
C70 C77 H77 112.9
C75 C78 C69 106.6(4)
C75 C78 C79 106.3(4)
C69 C78 C79 104.2(3)
C75 C78 H78 113.0
C69 C78 H78 113.0
C79 C78 H78 113.0
C80 C79 C84 121.8(4)
C80 C79 C78 126.2(4)
C84 C79 C78 111.9(4)
C79 C80 C81 118.6(4)
C79 C80 H80 120.7
C81 C80 H80 120.7
N10 C81 C80 119.4(4)
N10 C81 C82 121.0(4)
C80 C81 C82 119.5(4)
N9 C82 C83 118.5(4)
N9 C82 C81 121.6(4)
C83 C82 C81 119.9(4)
C84 C83 C82 119.5(4)
C84 C83 H83 120.3
C82 C83 H83 120.3
C83 C84 C79 120.6(4)
C83 C84 C77 126.2(4)
C79 C84 C77 113.1(4)
N9 C85 C96 122.2(4)
N9 C85 C86 117.1(4)
C96 C85 C86 120.7(4)
C87 C86 C90 119.5(4)
C87 C86 C85 122.3(4)
C90 C86 C85 118.2(4)
C88 C87 C86 118.4(5)
C88 C87 H87 120.8
C86 C87 H87 120.8
C87 C88 C89 118.9(5)
C87 C88 H88 120.6
C89 C88 H88 120.6
N11 C89 C88 124.3(5)
N11 C89 H89 117.9
C88 C89 H89 117.9
N11 C90 C86 121.8(5)
N11 C90 C91 116.4(4)
C86 C90 C91 121.8(4)
N12 C91 C95 123.2(4)
N12 C91 C90 116.7(4)
C95 C91 C90 120.1(4)
N12 C92 C93 123.2(5)
N12 C92 H92 118.4
C93 C92 H92 118.4
C94 C93 C92 119.3(5)
C94 C93 H93 120.3
C92 C93 H93 120.3
C93 C94 C95 119.4(5)
C93 C94 H94 120.3
C95 C94 H94 120.3
C91 C95 C94 117.3(4)
C91 C95 C96 120.0(4)
C94 C95 C96 122.7(4)
N10 C96 C85 122.1(4)
N10 C96 C95 118.7(4)
C85 C96 C95 119.2(4)
C98 C97 C102 119.6(5)
C98 C97 H97 120.2
C102 C97 H97 120.2
C99 C98 C97 120.9(5)
C99 C98 H98 119.6
C97 C98 H98 119.6
C98 C99 C100 119.9(5)
C98 C99 H99 120.0
C100 C99 H99 120.0
C99 C100 C101 119.6(5)
C99 C100 H100 120.2
C101 C100 H100 120.2
C100 C101 C102 120.5(5)
C100 C101 C110 126.8(5)
C102 C101 C110 112.7(4)
C97 C102 C101 119.5(5)
C97 C102 C109 126.4(5)
C101 C102 C109 114.0(4)
C108 C103 C104 118.6(6)
C108 C103 H103 120.7
C104 C103 H103 120.7
C105 C104 C103 121.1(6)
C105 C104 H104 119.4
C103 C104 H104 119.4
C104 C105 C106 121.0(6)
C104 C105 H105 119.5
C106 C105 H105 119.5
C105 C106 C107 118.3(6)
C105 C106 H106 120.9
C107 C106 H106 120.9
C108 C107 C106 120.3(5)
C108 C107 C110 113.5(4)
C106 C107 C110 126.2(5)
C103 C108 C107 120.7(5)
C103 C108 C109 126.4(5)
C107 C108 C109 112.8(4)
C102 C109 C108 107.7(4)
C102 C109 C116 106.2(4)
C108 C109 C116 103.7(4)
C102 C109 H109 112.9
C108 C109 H109 112.9
C116 C109 H109 112.9
C101 C110 C111 105.0(4)
C101 C110 C107 107.5(4)
C111 C110 C107 104.4(4)
C101 C110 H110 113.1
C111 C110 H110 113.1
C107 C110 H110 113.1
C112 C111 C116 120.5(4)
C112 C111 C110 126.6(4)
C116 C111 C110 112.8(4)
C111 C112 C113 119.5(4)
C111 C112 H112 120.3
C113 C112 H112 120.3
N14 C113 C114 121.1(4)
N14 C113 C112 119.5(4)
C114 C113 C112 119.4(4)
N13 C114 C115 119.0(4)
N13 C114 C113 121.5(4)
C115 C114 C113 119.5(4)
C116 C115 C114 119.1(4)
C116 C115 H115 120.4
C114 C115 H115 120.4
C115 C116 C111 121.6(4)
C115 C116 C109 126.4(4)
C111 C116 C109 111.9(4)
N13 C117 C128 121.9(4)
N13 C117 C118 117.8(4)
C128 C117 C118 120.4(4)
C122 C118 C119 117.5(4)
C122 C118 C117 119.4(4)
C119 C118 C117 123.1(4)
C120 C119 C118 119.8(5)
C120 C119 H119 120.1
C118 C119 H119 120.1
C119 C120 C121 118.4(5)
C119 C120 H120 120.8
C121 C120 H120 120.8
N15 C121 C120 123.8(5)
N15 C121 H121 118.1
C120 C121 H121 118.1
N15 C122 C118 122.9(5)
N15 C122 C123 116.9(4)
C118 C122 C123 120.1(4)
N16 C123 C127 122.2(4)
N16 C123 C122 116.3(4)
C127 C123 C122 121.5(4)
N16 C124 C125 123.7(5)
N16 C124 H124 118.2
C125 C124 H124 118.2
C126 C125 C124 118.8(5)
C126 C125 H125 120.6
C124 C125 H125 120.6
C125 C126 C127 119.5(5)
C125 C126 H126 120.2
C127 C126 H126 120.2
C126 C127 C123 118.1(4)
C126 C127 C128 123.4(4)
C123 C127 C128 118.5(4)
N14 C128 C117 122.4(4)
N14 C128 C127 117.5(4)
C117 C128 C127 120.1(4)
C21 N1 C18 116.8(4)
C32 N2 C17 117.1(4)
C25 N3 C26 117.6(4)
C25 N3 Cu1 130.4(3)
C26 N3 Cu1 111.6(3)
C28 N4 C27 117.6(4)
C28 N4 Cu1 129.7(3)
C27 N4 Cu1 112.2(3)
C64 N5 C50 116.5(4)
C53 N6 C49 116.5(4)
C60 N7 C59 117.1(4)
C60 N7 Cu1 130.4(3)
C59 N7 Cu1 112.5(3)
C57 N8 C58 117.1(4)
C57 N8 Cu1 129.3(3)
C58 N8 Cu1 112.3(3)
C85 N9 C82 116.6(4)
C96 N10 C81 116.5(4)
C89 N11 C90 117.1(4)
C89 N11 Cu2 130.6(4)
C90 N11 Cu2 111.8(3)
C92 N12 C91 117.5(4)
C92 N12 Cu2 130.6(3)
C91 N12 Cu2 111.9(3)
C117 N13 C114 116.4(4)
C128 N14 C113 116.5(4)
C121 N15 C122 117.6(5)
C121 N15 Cu2 130.7(3)
C122 N15 Cu2 111.4(3)
C124 N16 C123 117.7(4)
C124 N16 Cu2 129.6(3)
C123 N16 Cu2 112.7(3)
N8 Cu1 N4 147.38(16)
N8 Cu1 N7 82.54(16)
N4 Cu1 N7 109.95(16)
N8 Cu1 N3 109.33(16)
N4 Cu1 N3 82.76(16)
N7 Cu1 N3 136.50(16)
N16 Cu2 N12 114.57(17)
N16 Cu2 N11 140.93(18)
N12 Cu2 N11 82.67(17)
N16 Cu2 N15 82.53(17)
N12 Cu2 N15 137.65(17)
N11 Cu2 N15 108.74(17)
Cl4 Cu3 Cl3 178.97(8)
Cl1 Cu4 Cl2 168.8(10)
Cl2B Cu4B Cl1B 174.0(6)

loop_
_geom_bond_atom_site_label_1
_geom_bond_atom_site_label_2
_geom_bond_distance
C1 C6 1.374(7)
C1 C2 1.391(7)
C1 H1 0.9500
C2 C3 1.373(7)
C2 H2 0.9500
C3 C4 1.381(7)
C3 H3 0.9500
C4 C5 1.383(6)
C4 H4 0.9500
C5 C6 1.410(6)
C5 C13 1.531(6)
C6 C14 1.521(6)
C7 C12 1.378(6)
C7 C8 1.404(7)
C7 H7 0.9500
C8 C9 1.381(7)
C8 H8 0.9500
C9 C10 1.393(7)
C9 H9 0.9500
C10 C11 1.380(7)
C10 H10 0.9500
C11 C12 1.405(6)
C11 C14 1.517(7)
C12 C13 1.527(7)
C13 C20 1.528(6)
C13 H13 1.0000
C14 C15 1.532(6)
C14 H14 1.0000
C15 C16 1.353(6)
C15 C20 1.430(6)
C16 C17 1.430(6)
C16 H16 0.9500
C17 N2 1.356(6)
C17 C18 1.432(6)
C18 N1 1.359(6)
C18 C19 1.420(6)
C19 C20 1.356(6)
C19 H19 0.9500
C21 N1 1.333(6)
C21 C32 1.425(6)
C21 C22 1.461(6)
C22 C23 1.393(6)
C22 C26 1.395(6)
C23 C24 1.377(7)
C23 H23 0.9500
C24 C25 1.381(7)
C24 H24 0.9500
C25 N3 1.332(6)
C25 H25 0.9500
C26 N3 1.353(6)
C26 C27 1.467(7)
C27 N4 1.365(6)
C27 C31 1.399(7)
C28 N4 1.330(6)
C28 C29 1.387(7)
C28 H28 0.9500
C29 C30 1.368(7)
C29 H29 0.9500
C30 C31 1.397(7)
C30 H30 0.9500
C31 C32 1.461(6)
C32 N2 1.336(6)
C33 C38 1.381(6)
C33 C34 1.395(7)
C33 H33 0.9500
C34 C35 1.378(7)
C34 H34 0.9500
C35 C36 1.395(7)
C35 H35 0.9500
C36 C37 1.379(7)
C36 H36 0.9500
C37 C38 1.394(6)
C37 C46 1.521(6)
C38 C45 1.527(6)
C39 C44 1.382(7)
C39 C40 1.385(7)
C39 H39 0.9500
C40 C41 1.372(7)
C40 H40 0.9500
C41 C42 1.392(7)
C41 H41 0.9500
C42 C43 1.380(7)
C42 H42 0.9500
C43 C44 1.391(6)
C43 C46 1.529(6)
C44 C45 1.526(6)
C45 C47 1.519(6)
C45 H45 1.0000
C46 C52 1.520(6)
C46 H46 1.0000
C47 C48 1.352(6)
C47 C52 1.428(6)
C48 C49 1.415(6)
C48 H48 0.9500
C49 N6 1.353(6)
C49 C50 1.436(6)
C50 N5 1.357(6)
C50 C51 1.421(6)
C51 C52 1.362(6)
C51 H51 0.9500
C53 N6 1.327(6)
C53 C64 1.411(6)
C53 C54 1.481(6)
C54 C58 1.383(6)
C54 C55 1.400(6)
C55 C56 1.380(7)
C55 H55 0.9500
C56 C57 1.388(7)
C56 H56 0.9500
C57 N8 1.343(6)
C57 H57 0.9500
C58 N8 1.361(6)
C58 C59 1.470(7)
C59 N7 1.350(6)
C59 C63 1.398(6)
C60 N7 1.329(6)
C60 C61 1.385(7)
C60 H60 0.9500
C61 C62 1.377(7)
C61 H61 0.9500
C62 C63 1.398(7)
C62 H62 0.9500
C63 C64 1.463(6)
C64 N5 1.338(6)
C65 C66 1.381(7)
C65 C70 1.385(6)
C65 H65 0.9500
C66 C67 1.380(7)
C66 H66 0.9500
C67 C68 1.388(7)
C67 H67 0.9500
C68 C69 1.378(6)
C68 H68 0.9500
C69 C70 1.401(6)
C69 C78 1.531(6)
C70 C77 1.520(6)
C71 C76 1.383(6)
C71 C72 1.389(7)
C71 H71 0.9500
C72 C73 1.385(7)
C72 H72 0.9500
C73 C74 1.391(7)
C73 H73 0.9500
C74 C75 1.384(6)
C74 H74 0.9500
C75 C76 1.403(6)
C75 C78 1.528(6)
C76 C77 1.515(6)
C77 C84 1.521(6)
C77 H77 1.0000
C78 C79 1.536(6)
C78 H78 1.0000
C79 C80 1.367(6)
C79 C84 1.427(6)
C80 C81 1.427(6)
C80 H80 0.9500
C81 N10 1.356(6)
C81 C82 1.431(6)
C82 N9 1.345(6)
C82 C83 1.418(6)
C83 C84 1.361(6)
C83 H83 0.9500
C85 N9 1.330(6)
C85 C96 1.420(6)
C85 C86 1.469(6)
C86 C87 1.392(7)
C86 C90 1.392(7)
C87 C88 1.374(7)
C87 H87 0.9500
C88 C89 1.386(7)
C88 H88 0.9500
C89 N11 1.328(7)
C89 H89 0.9500
C90 N11 1.367(6)
C90 C91 1.453(7)
C91 N12 1.365(6)
C91 C95 1.391(6)
C92 N12 1.329(6)
C92 C93 1.385(7)
C92 H92 0.9500
C93 C94 1.372(7)
C93 H93 0.9500
C94 C95 1.406(7)
C94 H94 0.9500
C95 C96 1.463(6)
C96 N10 1.332(6)
C97 C98 1.382(8)
C97 C102 1.390(7)
C97 H97 0.9500
C98 C99 1.381(8)
C98 H98 0.9500
C99 C100 1.384(7)
C99 H99 0.9500
C100 C101 1.387(7)
C100 H100 0.9500
C101 C102 1.391(7)
C101 C110 1.516(7)
C102 C109 1.514(7)
C103 C108 1.382(7)
C103 C104 1.397(8)
C103 H103 0.9500
C104 C105 1.363(9)
C104 H104 0.9500
C105 C106 1.397(8)
C105 H105 0.9500
C106 C107 1.397(7)
C106 H106 0.9500
C107 C108 1.395(7)
C107 C110 1.529(7)
C108 C109 1.522(7)
C109 C116 1.523(6)
C109 H109 1.0000
C110 C111 1.523(6)
C110 H110 1.0000
C111 C112 1.362(6)
C111 C116 1.435(7)
C112 C113 1.430(6)
C112 H112 0.9500
C113 N14 1.347(6)
C113 C114 1.430(7)
C114 N13 1.349(6)
C114 C115 1.428(6)
C115 C116 1.356(6)
C115 H115 0.9500
C117 N13 1.339(6)
C117 C128 1.409(6)
C117 C118 1.460(6)
C118 C122 1.397(7)
C118 C119 1.402(7)
C119 C120 1.370(7)
C119 H119 0.9500
C120 C121 1.389(7)
C120 H120 0.9500
C121 N15 1.330(7)
C121 H121 0.9500
C122 N15 1.352(6)
C122 C123 1.450(7)
C123 N16 1.359(6)
C123 C127 1.399(6)
C124 N16 1.328(6)
C124 C125 1.376(7)
C124 H124 0.9500
C125 C126 1.375(7)
C125 H125 0.9500
C126 C127 1.387(7)
C126 H126 0.9500
C127 C128 1.469(6)
C128 N14 1.334(6)
N3 Cu1 2.043(4)
N4 Cu1 2.019(4)
N7 Cu1 2.027(4)
N8 Cu1 2.017(4)
N11 Cu2 2.027(4)
N12 Cu2 2.024(4)
N15 Cu2 2.039(4)
N16 Cu2 2.003(4)
Cu3 Cl4 2.0988(19)
Cu3 Cl3 2.1050(18)
Cu4 Cl1 2.075(11)
Cu4 Cl2 2.153(11)
Cu4B Cl2B 2.114(9)
Cu4B Cl1B 2.162(9)

loop_
_geom_torsion_atom_site_label_1
_geom_torsion_atom_site_label_2
_geom_torsion_atom_site_label_3
_geom_torsion_atom_site_label_4
_geom_torsion
C6 C1 C2 C3 2.4(7)
C1 C2 C3 C4 -1.1(7)
C2 C3 C4 C5 -0.8(7)
C3 C4 C5 C6 1.4(7)
C3 C4 C5 C13 -179.5(4)
C2 C1 C6 C5 -1.8(7)
C2 C1 C6 C14 178.7(4)
C4 C5 C6 C1 -0.1(7)
C13 C5 C6 C1 -179.3(4)
C4 C5 C6 C14 179.5(4)
C13 C5 C6 C14 0.3(5)
C12 C7 C8 C9 0.1(7)
C7 C8 C9 C10 -1.7(7)
C8 C9 C10 C11 1.4(7)
C9 C10 C11 C12 0.5(7)
C9 C10 C11 C14 -178.0(4)
C8 C7 C12 C11 1.8(7)
C8 C7 C12 C13 179.0(4)
C10 C11 C12 C7 -2.1(7)
C14 C11 C12 C7 176.6(4)
C10 C11 C12 C13 -179.7(4)
C14 C11 C12 C13 -1.0(5)
C7 C12 C13 C20 -120.0(5)
C11 C12 C13 C20 57.4(5)
C7 C12 C13 C5 128.2(5)
C11 C12 C13 C5 -54.4(5)
C4 C5 C13 C20 123.6(5)
C6 C5 C13 C20 -57.3(5)
C4 C5 C13 C12 -124.4(5)
C6 C5 C13 C12 54.7(5)
C10 C11 C14 C6 -125.4(5)
C12 C11 C14 C6 56.0(5)
C10 C11 C14 C15 122.0(5)
C12 C11 C14 C15 -56.6(5)
C1 C6 C14 C11 124.1(5)
C5 C6 C14 C11 -55.5(5)
C1 C6 C14 C15 -124.7(5)
C5 C6 C14 C15 55.7(5)
C11 C14 C15 C16 -119.1(5)
C6 C14 C15 C16 128.3(5)
C11 C14 C15 C20 58.7(5)
C6 C14 C15 C20 -53.9(5)
C20 C15 C16 C17 2.8(7)
C14 C15 C16 C17 -179.6(4)
C15 C16 C17 N2 -179.4(4)
C15 C16 C17 C18 2.1(6)
N2 C17 C18 N1 -2.1(6)
C16 C17 C18 N1 176.4(4)
N2 C17 C18 C19 176.5(4)
C16 C17 C18 C19 -5.0(6)
N1 C18 C19 C20 -178.5(4)
C17 C18 C19 C20 2.9(6)
C18 C19 C20 C15 2.0(7)
C18 C19 C20 C13 -177.9(4)
C16 C15 C20 C19 -5.0(7)
C14 C15 C20 C19 177.0(4)
C16 C15 C20 C13 174.9(4)
C14 C15 C20 C13 -3.1(5)
C12 C13 C20 C19 125.4(5)
C5 C13 C20 C19 -121.6(5)
C12 C13 C20 C15 -54.5(5)
C5 C13 C20 C15 58.5(5)
N1 C21 C22 C23 0.1(6)
C32 C21 C22 C23 178.6(4)
N1 C21 C22 C26 -178.8(4)
C32 C21 C22 C26 -0.3(6)
C26 C22 C23 C24 -0.1(7)
C21 C22 C23 C24 -179.1(4)
C22 C23 C24 C25 2.2(7)
C23 C24 C25 N3 -1.2(8)
C23 C22 C26 N3 -3.2(7)
C21 C22 C26 N3 175.8(4)
C23 C22 C26 C27 177.4(4)
C21 C22 C26 C27 -3.6(6)
N3 C26 C27 N4 6.1(6)
C22 C26 C27 N4 -174.5(4)
N3 C26 C27 C31 -173.9(4)
C22 C26 C27 C31 5.5(7)
N4 C28 C29 C30 0.0(8)
C28 C29 C30 C31 0.4(8)
C29 C30 C31 C27 0.3(7)
C29 C30 C31 C32 -177.7(5)
N4 C27 C31 C30 -1.3(7)
C26 C27 C31 C30 178.6(4)
N4 C27 C31 C32 176.7(4)
C26 C27 C31 C32 -3.4(6)
N1 C21 C32 N2 0.6(7)
C22 C21 C32 N2 -177.9(4)
N1 C21 C32 C31 -179.2(4)
C22 C21 C32 C31 2.4(6)
C30 C31 C32 N2 -2.4(7)
C27 C31 C32 N2 179.7(4)
C30 C31 C32 C21 177.3(4)
C27 C31 C32 C21 -0.5(6)
C38 C33 C34 C35 0.1(7)
C33 C34 C35 C36 1.2(7)
C34 C35 C36 C37 -0.3(7)
C35 C36 C37 C38 -2.0(7)
C35 C36 C37 C46 178.0(4)
C34 C33 C38 C37 -2.3(7)
C34 C33 C38 C45 180(76)
C36 C37 C38 C33 3.3(7)
C46 C37 C38 C33 -176.7(4)
C36 C37 C38 C45 -178.5(4)
C46 C37 C38 C45 1.6(5)
C44 C39 C40 C41 -1.6(7)
C39 C40 C41 C42 1.9(8)
C40 C41 C42 C43 -1.5(7)
C41 C42 C43 C44 0.9(7)
C41 C42 C43 C46 -177.0(4)
C40 C39 C44 C43 1.0(7)
C40 C39 C44 C45 177.0(4)
C42 C43 C44 C39 -0.6(7)
C46 C43 C44 C39 177.5(4)
C42 C43 C44 C45 -177.2(4)
C46 C43 C44 C45 1.0(5)
C39 C44 C45 C47 -119.4(5)
C43 C44 C45 C47 56.9(5)
C39 C44 C45 C38 128.9(5)
C43 C44 C45 C38 -54.8(5)
C33 C38 C45 C47 120.9(5)
C37 C38 C45 C47 -57.2(5)
C33 C38 C45 C44 -128.5(5)
C37 C38 C45 C44 53.4(5)
C36 C37 C46 C52 -124.6(5)
C38 C37 C46 C52 55.3(5)
C36 C37 C46 C43 124.5(5)
C38 C37 C46 C43 -55.6(5)
C42 C43 C46 C52 120.3(5)
C44 C43 C46 C52 -57.7(5)
C42 C43 C46 C37 -127.8(5)
C44 C43 C46 C37 54.2(5)
C44 C45 C47 C48 119.6(5)
C38 C45 C47 C48 -127.7(5)
C44 C45 C47 C52 -57.9(5)
C38 C45 C47 C52 54.8(5)
C52 C47 C48 C49 -1.1(7)
C45 C47 C48 C49 -178.4(4)
C47 C48 C49 N6 179.0(4)
C47 C48 C49 C50 -1.2(6)
N6 C49 C50 N5 3.0(6)
C48 C49 C50 N5 -176.8(4)
N6 C49 C50 C51 -178.1(4)
C48 C49 C50 C51 2.1(6)
N5 C50 C51 C52 178.1(4)
C49 C50 C51 C52 -0.8(6)
C50 C51 C52 C47 -1.4(7)
C50 C51 C52 C46 176.7(4)
C48 C47 C52 C51 2.4(7)
C45 C47 C52 C51 -179.9(4)
C48 C47 C52 C46 -176.0(4)
C45 C47 C52 C46 1.7(5)
C37 C46 C52 C51 124.7(5)
C43 C46 C52 C51 -122.5(5)
C37 C46 C52 C47 -57.0(5)
C43 C46 C52 C47 55.8(5)
N6 C53 C54 C58 178.2(4)
C64 C53 C54 C58 -0.4(6)
N6 C53 C54 C55 -2.4(7)
C64 C53 C54 C55 179.1(4)
C58 C54 C55 C56 -0.2(7)
C53 C54 C55 C56 -179.6(4)
C54 C55 C56 C57 1.9(7)
C55 C56 C57 N8 -1.2(8)
C55 C54 C58 N8 -2.4(7)
C53 C54 C58 N8 177.0(4)
C55 C54 C58 C59 175.9(4)
C53 C54 C58 C59 -4.6(7)
N8 C58 C59 N7 6.3(6)
C54 C58 C59 N7 -172.1(4)
N8 C58 C59 C63 -175.9(4)
C54 C58 C59 C63 5.6(7)
N7 C60 C61 C62 1.5(8)
C60 C61 C62 C63 0.3(8)
N7 C59 C63 C62 -0.6(7)
C58 C59 C63 C62 -178.1(4)
N7 C59 C63 C64 176.2(4)
C58 C59 C63 C64 -1.3(7)
C61 C62 C63 C59 -0.7(7)
C61 C62 C63 C64 -177.4(5)
N6 C53 C64 N5 4.1(7)
C54 C53 C64 N5 -177.4(4)
N6 C53 C64 C63 -173.9(4)
C54 C53 C64 C63 4.6(6)
C59 C63 C64 N5 178.2(4)
C62 C63 C64 N5 -5.1(7)
C59 C63 C64 C53 -3.7(6)
C62 C63 C64 C53 172.9(4)
C70 C65 C66 C67 -1.7(7)
C65 C66 C67 C68 1.2(7)
C66 C67 C68 C69 -0.5(7)
C67 C68 C69 C70 0.4(6)
C67 C68 C69 C78 177.1(4)
C66 C65 C70 C69 1.5(7)
C66 C65 C70 C77 -176.6(4)
C68 C69 C70 C65 -0.9(6)
C78 C69 C70 C65 -178.0(4)
C68 C69 C70 C77 177.5(4)
C78 C69 C70 C77 0.4(5)
C76 C71 C72 C73 0.6(7)
C71 C72 C73 C74 -1.1(7)
C72 C73 C74 C75 0.6(7)
C73 C74 C75 C76 0.5(7)
C73 C74 C75 C78 179.5(4)
C72 C71 C76 C75 0.5(7)
C72 C71 C76 C77 -179.0(4)
C74 C75 C76 C71 -1.1(7)
C78 C75 C76 C71 179.8(4)
C74 C75 C76 C77 178.5(4)
C78 C75 C76 C77 -0.7(5)
C71 C76 C77 C84 -123.7(5)
C75 C76 C77 C84 56.8(5)
C71 C76 C77 C70 125.2(5)
C75 C76 C77 C70 -54.3(5)
C65 C70 C77 C76 -127.2(5)
C69 C70 C77 C76 54.5(5)
C65 C70 C77 C84 120.7(5)
C69 C70 C77 C84 -57.6(5)
C74 C75 C78 C69 -123.8(5)
C76 C75 C78 C69 55.2(5)
C74 C75 C78 C79 125.4(5)
C76 C75 C78 C79 -55.5(5)
C68 C69 C78 C75 128.1(4)
C70 C69 C78 C75 -55.0(5)
C68 C69 C78 C79 -119.8(5)
C70 C69 C78 C79 57.2(5)
C75 C78 C79 C80 -127.4(5)
C69 C78 C79 C80 120.2(5)
C75 C78 C79 C84 55.0(5)
C69 C78 C79 C84 -57.4(5)
C84 C79 C80 C81 -1.9(6)
C78 C79 C80 C81 -179.3(4)
C79 C80 C81 N10 178.2(4)
C79 C80 C81 C82 0.3(6)
N10 C81 C82 N9 3.7(6)
C80 C81 C82 N9 -178.4(4)
N10 C81 C82 C83 -176.8(4)
C80 C81 C82 C83 1.1(6)
N9 C82 C83 C84 178.7(4)
C81 C82 C83 C84 -0.8(6)
C82 C83 C84 C79 -0.8(6)
C82 C83 C84 C77 178.3(4)
C80 C79 C84 C83 2.3(7)
C78 C79 C84 C83 180.0(4)
C80 C79 C84 C77 -177.0(4)
C78 C79 C84 C77 0.7(5)
C76 C77 C84 C83 124.3(5)
C70 C77 C84 C83 -122.6(5)
C76 C77 C84 C79 -56.5(5)
C70 C77 C84 C79 56.6(5)
N9 C85 C86 C87 0.3(7)
C96 C85 C86 C87 -180.0(4)
N9 C85 C86 C90 -179.4(4)
C96 C85 C86 C90 0.3(6)
C90 C86 C87 C88 0.2(7)
C85 C86 C87 C88 -179.6(5)
C86 C87 C88 C89 -1.4(8)
C87 C88 C89 N11 0.9(9)
C87 C86 C90 N11 1.6(7)
C85 C86 C90 N11 -178.6(4)
C87 C86 C90 C91 179.5(4)
C85 C86 C90 C91 -0.8(7)
N11 C90 C91 N12 -3.0(6)
C86 C90 C91 N12 179.0(4)
N11 C90 C91 C95 177.4(4)
C86 C90 C91 C95 -0.5(7)
N12 C92 C93 C94 0.7(8)
C92 C93 C94 C95 -2.6(7)
N12 C91 C95 C94 2.5(7)
C90 C91 C95 C94 -178.0(4)
N12 C91 C95 C96 -177.2(4)
C90 C91 C95 C96 2.3(6)
C93 C94 C95 C91 1.1(7)
C93 C94 C95 C96 -179.3(4)
N9 C85 C96 N10 0.8(7)
C86 C85 C96 N10 -178.9(4)
N9 C85 C96 C95 -178.8(4)
C86 C85 C96 C95 1.5(6)
C91 C95 C96 N10 177.5(4)
C94 C95 C96 N10 -2.1(6)
C91 C95 C96 C85 -2.8(6)
C94 C95 C96 C85 177.5(4)
C102 C97 C98 C99 -1.2(8)
C97 C98 C99 C100 1.0(8)
C98 C99 C100 C101 0.2(8)
C99 C100 C101 C102 -1.1(7)
C99 C100 C101 C110 178.7(5)
C98 C97 C102 C101 0.2(7)
C98 C97 C102 C109 -177.3(4)
C100 C101 C102 C97 1.0(7)
C110 C101 C102 C97 -178.9(4)
C100 C101 C102 C109 178.8(4)
C110 C101 C102 C109 -1.1(6)
C108 C103 C104 C105 -0.2(8)
C103 C104 C105 C106 0.1(8)
C104 C105 C106 C107 -1.6(8)
C105 C106 C107 C108 3.2(7)
C105 C106 C107 C110 -173.8(5)
C104 C103 C108 C107 1.8(7)
C104 C103 C108 C109 176.4(5)
C106 C107 C108 C103 -3.3(7)
C110 C107 C108 C103 173.9(4)
C106 C107 C108 C109 -178.6(4)
C110 C107 C108 C109 -1.3(6)
C97 C102 C109 C108 -127.5(5)
C101 C102 C109 C108 54.9(5)
C97 C102 C109 C116 122.0(5)
C101 C102 C109 C116 -55.6(5)
C103 C108 C109 C102 132.1(5)
C107 C108 C109 C102 -53.0(5)
C103 C108 C109 C116 -115.6(5)
C107 C108 C109 C116 59.3(5)
C100 C101 C110 C111 -122.4(5)
C102 C101 C110 C111 57.5(5)
C100 C101 C110 C107 126.8(5)
C102 C101 C110 C107 -53.3(5)
C108 C107 C110 C101 55.0(5)
C106 C107 C110 C101 -127.9(5)
C108 C107 C110 C111 -56.2(5)
C106 C107 C110 C111 120.9(5)
C101 C110 C111 C112 122.9(5)
C107 C110 C111 C112 -124.0(5)
C101 C110 C111 C116 -57.7(5)
C107 C110 C111 C116 55.4(5)
C116 C111 C112 C113 -3.0(7)
C110 C111 C112 C113 176.4(4)
C111 C112 C113 N14 178.7(4)
C111 C112 C113 C114 -2.5(7)
N14 C113 C114 N13 4.5(7)
C112 C113 C114 N13 -174.2(4)
N14 C113 C114 C115 -175.6(4)
C112 C113 C114 C115 5.6(6)
N13 C114 C115 C116 176.7(4)
C113 C114 C115 C116 -3.2(6)
C114 C115 C116 C111 -2.3(7)
C114 C115 C116 C109 -177.4(4)
C112 C111 C116 C115 5.6(7)
C110 C111 C116 C115 -173.9(4)
C112 C111 C116 C109 -178.7(4)
C110 C111 C116 C109 1.9(5)
C102 C109 C116 C115 -130.3(5)
C108 C109 C116 C115 116.4(5)
C102 C109 C116 C111 54.2(5)
C108 C109 C116 C111 -59.1(5)
N13 C117 C118 C122 177.8(4)
C128 C117 C118 C122 -1.7(7)
N13 C117 C118 C119 -1.7(7)
C128 C117 C118 C119 178.8(4)
C122 C118 C119 C120 -2.4(7)
C117 C118 C119 C120 177.1(5)
C118 C119 C120 C121 1.2(8)
C119 C120 C121 N15 -0.2(9)
C119 C118 C122 N15 2.7(7)
C117 C118 C122 N15 -176.8(4)
C119 C118 C122 C123 -178.6(4)
C117 C118 C122 C123 1.9(7)
N15 C122 C123 N16 -4.6(7)
C118 C122 C123 N16 176.7(4)
N15 C122 C123 C127 176.5(4)
C118 C122 C123 C127 -2.2(7)
N16 C124 C125 C126 0.9(8)
C124 C125 C126 C127 -2.5(7)
C125 C126 C127 C123 1.2(7)
C125 C126 C127 C128 179.6(4)
N16 C123 C127 C126 1.9(7)
C122 C123 C127 C126 -179.2(4)
N16 C123 C127 C128 -176.6(4)
C122 C123 C127 C128 2.2(7)
N13 C117 C128 N14 4.0(7)
C118 C117 C128 N14 -176.5(4)
N13 C117 C128 C127 -177.8(4)
C118 C117 C128 C127 1.8(6)
C126 C127 C128 N14 -2.1(7)
C123 C127 C128 N14 176.4(4)
C126 C127 C128 C117 179.5(4)
C123 C127 C128 C117 -2.0(6)
C32 C21 N1 C18 0.5(6)
C22 C21 N1 C18 179.0(4)
C19 C18 N1 C21 -178.4(4)
C17 C18 N1 C21 0.2(6)
C21 C32 N2 C17 -2.3(6)
C31 C32 N2 C17 177.4(4)
C16 C17 N2 C32 -175.4(4)
C18 C17 N2 C32 3.1(6)
C24 C25 N3 C26 -2.0(7)
C24 C25 N3 Cu1 -173.9(4)
C22 C26 N3 C25 4.2(7)
C27 C26 N3 C25 -176.4(4)
C22 C26 N3 Cu1 177.6(3)
C27 C26 N3 Cu1 -3.1(5)
C29 C28 N4 C27 -1.0(7)
C29 C28 N4 Cu1 -172.0(4)
C31 C27 N4 C28 1.7(7)
C26 C27 N4 C28 -178.3(4)
C31 C27 N4 Cu1 174.2(4)
C26 C27 N4 Cu1 -5.8(5)
C53 C64 N5 C50 -1.8(6)
C63 C64 N5 C50 176.2(4)
C51 C50 N5 C64 179.6(4)
C49 C50 N5 C64 -1.5(6)
C64 C53 N6 C49 -2.6(6)
C54 C53 N6 C49 178.9(4)
C48 C49 N6 C53 179.0(4)
C50 C49 N6 C53 -0.8(6)
C61 C60 N7 C59 -2.8(8)
C61 C60 N7 Cu1 -179.8(4)
C63 C59 N7 C60 2.3(7)
C58 C59 N7 C60 179.9(4)
C63 C59 N7 Cu1 179.8(4)
C58 C59 N7 Cu1 -2.5(5)
C56 C57 N8 C58 -1.3(7)
C56 C57 N8 Cu1 -167.5(4)
C54 C58 N8 C57 3.2(7)
C59 C58 N8 C57 -175.3(4)
C54 C58 N8 Cu1 171.7(4)
C59 C58 N8 Cu1 -6.8(5)
C96 C85 N9 C82 -0.7(6)
C86 C85 N9 C82 179.0(4)
C83 C82 N9 C85 179.1(4)
C81 C82 N9 C85 -1.5(6)
C85 C96 N10 C81 1.4(6)
C95 C96 N10 C81 -179.0(4)
C80 C81 N10 C96 178.6(4)
C82 C81 N10 C96 -3.5(6)
C88 C89 N11 C90 0.8(8)
C88 C89 N11 Cu2 172.1(4)
C86 C90 N11 C89 -2.1(7)
C91 C90 N11 C89 180.0(5)
C86 C90 N11 Cu2 -174.9(4)
C91 C90 N11 Cu2 7.1(5)
C93 C92 N12 C91 2.7(7)
C93 C92 N12 Cu2 -178.7(4)
C95 C91 N12 C92 -4.3(7)
C90 C91 N12 C92 176.1(4)
C95 C91 N12 Cu2 176.8(4)
C90 C91 N12 Cu2 -2.7(5)
C128 C117 N13 C114 -2.1(6)
C118 C117 N13 C114 178.4(4)
C115 C114 N13 C117 178.2(4)
C113 C114 N13 C117 -1.9(6)
C117 C128 N14 C113 -1.3(6)
C127 C128 N14 C113 -179.7(4)
C114 C113 N14 C128 -2.7(6)
C112 C113 N14 C128 176.1(4)
C120 C121 N15 C122 0.5(8)
C120 C121 N15 Cu2 173.4(4)
C118 C122 N15 C121 -1.7(7)
C123 C122 N15 C121 179.5(5)
C118 C122 N15 Cu2 -176.0(4)
C123 C122 N15 Cu2 5.3(5)
C125 C124 N16 C123 2.0(8)
C125 C124 N16 Cu2 177.6(4)
C127 C123 N16 C124 -3.5(7)
C122 C123 N16 C124 177.6(4)
C127 C123 N16 Cu2 -179.8(3)
C122 C123 N16 Cu2 1.3(5)
C57 N8 Cu1 N4 -73.4(5)
C58 N8 Cu1 N4 119.9(4)
C57 N8 Cu1 N7 170.9(4)
C58 N8 Cu1 N7 4.2(3)
C57 N8 Cu1 N3 34.1(5)
C58 N8 Cu1 N3 -132.6(3)
C28 N4 Cu1 N8 -70.6(5)
C27 N4 Cu1 N8 118.1(4)
C28 N4 Cu1 N7 37.5(5)
C27 N4 Cu1 N7 -133.8(3)
C28 N4 Cu1 N3 174.6(4)
C27 N4 Cu1 N3 3.3(3)
C60 N7 Cu1 N8 176.3(5)
C59 N7 Cu1 N8 -0.8(3)
C60 N7 Cu1 N4 27.4(5)
C59 N7 Cu1 N4 -149.7(3)
C60 N7 Cu1 N3 -73.4(5)
C59 N7 Cu1 N3 109.5(4)
C25 N3 Cu1 N8 23.4(5)
C26 N3 Cu1 N8 -148.8(3)
C25 N3 Cu1 N4 172.2(4)
C26 N3 Cu1 N4 -0.1(3)
C25 N3 Cu1 N7 -76.3(5)
C26 N3 Cu1 N7 111.4(3)
C124 N16 Cu2 N12 -35.2(5)
C123 N16 Cu2 N12 140.6(3)
C124 N16 Cu2 N11 74.8(5)
C123 N16 Cu2 N11 -109.5(4)
C124 N16 Cu2 N15 -174.6(5)
C123 N16 Cu2 N15 1.2(3)
C92 N12 Cu2 N16 -30.3(5)
C91 N12 Cu2 N16 148.4(3)
C92 N12 Cu2 N11 -173.6(5)
C91 N12 Cu2 N11 5.1(3)
C92 N12 Cu2 N15 76.6(5)
C91 N12 Cu2 N15 -104.8(4)
C89 N11 Cu2 N16 61.3(6)
C90 N11 Cu2 N16 -127.1(3)
C89 N11 Cu2 N12 -178.3(5)
C90 N11 Cu2 N12 -6.6(3)
C89 N11 Cu2 N15 -40.3(5)
C90 N11 Cu2 N15 131.4(3)
C121 N15 Cu2 N16 -176.8(5)
C122 N15 Cu2 N16 -3.5(3)
C121 N15 Cu2 N12 64.6(6)
C122 N15 Cu2 N12 -122.1(3)
C121 N15 Cu2 N11 -35.3(5)
C122 N15 Cu2 N11 137.9(3)
